data_7126600
loop_
_publ_author_name
'Payne, Jack'
'McKeown, Paul'
'Kociok-K\"ohn, Gabriele'
'Jones, Matthew D.'

_publ_section_title
;
 Novel hybrid aluminium(iii)-catalen complexes as highly active catalysts
 for lactide polymerisation: towards industrial relevance.
;
_journal_issue 52
_journal_name_full 'Chemical communications (Cambridge, England)'
_journal_page_first 7163
_journal_page_last 7166
_journal_paper_doi 10.1039/d0cc02733b
_journal_volume 56
_journal_year 2020
_chemical_formula_sum 'C32 H49 Al N2 O2'
_chemical_formula_weight 520.71
_space_group_crystal_system triclinic
_space_group_IT_number 2
_space_group_name_Hall '-P 1'
_space_group_name_H-M_alt 'P -1'
_atom_sites_solution_hydrogens geom
_audit_creation_method SHELXL-2017/1
_audit_update_record
;
2020-04-14 deposited with the CCDC.	2020-05-22 downloaded from the CCDC.
;
_cell_angle_alpha 103.549(6)
_cell_angle_beta 102.775(6)
_cell_angle_gamma 98.081(6)
_cell_formula_units_Z 2
_cell_length_a 9.6309(7)
_cell_length_b 11.5396(8)
_cell_length_c 15.2779(10)
_cell_measurement_reflns_used 1768
_cell_measurement_temperature 150(2)
_cell_measurement_theta_max 43.3120
_cell_measurement_theta_min 4.0360
_cell_volume 1576.3(2)
_computing_cell_refinement 'CrysAlisPro 1.171.38.41 (Rigaku OD, 2015)'
_computing_data_collection 'CrysAlisPro 1.171.38.41 (Rigaku OD, 2015)'
_computing_data_reduction 'CrysAlisPro 1.171.38.41 (Rigaku OD, 2015)'
_computing_molecular_graphics 'ORTEP3 for Windows - Farrugia, L. J. J. Appl. Crystallogr. 1997, 30, 565'
_computing_publication_material
;
 'WinGX publication routines, Farrugia, 
 L. J., J. Appl. Crystallogr., 1999, 32, 837-838
;
_computing_structure_refinement
;
 SHELXL-2014/8 (Sheldrick, 2014)
 Sheldrick GM (2008) Acta Crystallogr A64:112-122 and 
 C. B. H\"ubschle, G. M. Sheldrick and B. Dittrich
 ShelXle: a Qt graphical user interface for SHELXL
 J. Appl. Cryst., 44, (2011) 1281-1284.
;
_computing_structure_solution
; 
 SHELXT
 Sheldrick, G. M. (2008). Acta Cryst. A64, 112-122.
;
_diffrn_ambient_environment N~2~
_diffrn_ambient_temperature 150.00(10)
_diffrn_detector 'CCD plate'
_diffrn_detector_area_resol_mean 8.1150
_diffrn_detector_type EosS2
_diffrn_measured_fraction_theta_full 0.956
_diffrn_measured_fraction_theta_max 0.956
_diffrn_measurement_device 'four-circle diffractometer'
_diffrn_measurement_device_type 'SuperNova, Dual, Cu at home/near, EosS2'
_diffrn_radiation_monochromator mirror
_diffrn_radiation_probe x-ray
_diffrn_radiation_type 'Cu K\a'
_diffrn_radiation_wavelength 1.54184
_diffrn_reflns_av_R_equivalents 0.0397
_diffrn_reflns_av_unetI/netI 0.0595
_diffrn_reflns_Laue_measured_fraction_full 0.956
_diffrn_reflns_Laue_measured_fraction_max 0.956
_diffrn_reflns_limit_h_max 11
_diffrn_reflns_limit_h_min -11
_diffrn_reflns_limit_k_max 13
_diffrn_reflns_limit_k_min -13
_diffrn_reflns_limit_l_max 10
_diffrn_reflns_limit_l_min -18
_diffrn_reflns_number 9363
_diffrn_reflns_point_group_measured_fraction_full 0.956
_diffrn_reflns_point_group_measured_fraction_max 0.956
_diffrn_reflns_theta_full 66.601
_diffrn_reflns_theta_max 66.601
_diffrn_reflns_theta_min 3.085
_diffrn_source 'micro-focus sealed X-ray tube'
_diffrn_source_type 'SuperNova (Cu) X-ray Source'
_exptl_absorpt_coefficient_mu 0.772
_exptl_absorpt_correction_T_max 1.00000
_exptl_absorpt_correction_T_min 0.96287
_exptl_absorpt_correction_type multi-scan
_exptl_absorpt_process_details
;
CrysAlisPro 1.171.40.57a (Rigaku Oxford Diffraction, 2019)
Empirical absorption correction using spherical harmonics,
 implemented in SCALE3 ABSPACK scaling algorithm.
;
_exptl_crystal_colour yellow
_exptl_crystal_density_diffrn 1.097
_exptl_crystal_description rectangle
_exptl_crystal_F_000 568
_exptl_crystal_size_max 0.15
_exptl_crystal_size_mid 0.10
_exptl_crystal_size_min 0.05
_refine_diff_density_max 0.359
_refine_diff_density_min -0.356
_refine_diff_density_rms 0.049
_refine_ls_extinction_method none
_refine_ls_goodness_of_fit_ref 1.034
_refine_ls_hydrogen_treatment constr
_refine_ls_matrix_type full
_refine_ls_number_parameters 347
_refine_ls_number_reflns 5330
_refine_ls_number_restraints 0
_refine_ls_restrained_S_all 1.034
_refine_ls_R_factor_all 0.0629
_refine_ls_R_factor_gt 0.0503
_refine_ls_shift/su_max 0.001
_refine_ls_shift/su_mean 0.000
_refine_ls_structure_factor_coef Fsqd
_refine_ls_weighting_details 'w=1/[\s^2^(Fo^2^)+(0.0741P)^2^+0.0424P] where P=(Fo^2^+2Fc^2^)/3'
_refine_ls_weighting_scheme calc
_refine_ls_wR_factor_gt 0.1299
_refine_ls_wR_factor_ref 0.1403
_reflns_Friedel_coverage 0.000
_reflns_number_gt 4316
_reflns_number_total 5330
_reflns_threshold_expression 'I > 2\s(I)'
_cod_data_source_file d0cc02733b2.cif
_cod_data_source_block Al1Me
_cod_depositor_comments 'Adding full bibliography for 7126600--7126604.cif.'
_cod_database_code 7126600
_shelx_shelxl_version_number 2017/1
_shelx_space_group_comment
;
The symmetry employed for this shelxl refinement is uniquely defined
by the following loop, which should always be used as a source of
symmetry information in preference to the above space-group names.
They are only intended as comments.
;
_oxdiff_exptl_absorpt_empirical_full_min 0.800
_oxdiff_exptl_absorpt_empirical_full_max 1.218
_oxdiff_exptl_absorpt_empirical_details
;
Empirical correction (ABSPACK) includes:
- Absorption correction using spherical harmonics
- Frame scaling
;

loop_
_space_group_symop_operation_xyz
'x, y, z'
'-x, -y, -z'

loop_
_atom_site_label
_atom_site_type_symbol
_atom_site_fract_x
_atom_site_fract_y
_atom_site_fract_z
_atom_site_U_iso_or_equiv
_atom_site_adp_type
_atom_site_occupancy
_atom_site_site_symmetry_order
_atom_site_calc_flag
_atom_site_refinement_flags_posn
_atom_site_refinement_flags_adp
_atom_site_refinement_flags_occupancy
_atom_site_disorder_assembly
_atom_site_disorder_group
Al1 Al 0.60103(6) 0.75801(5) 0.49999(4) 0.02218(15) Uani 1 1 d . . . . .
O1 O 0.75354(16) 0.78479(13) 0.59928(9) 0.0264(3) Uani 1 1 d . . . . .
N1 N 0.50881(19) 0.85107(15) 0.60626(11) 0.0251(4) Uani 1 1 d . . . . .
H1 H 0.448955 0.906645 0.582150 0.030 Uiso 1 1 calc R U . . .
C1 C 0.5918(3) 0.8854(2) 0.43375(15) 0.0333(5) Uani 1 1 d . . . . .
H1A H 0.651795 0.962677 0.475319 0.050 Uiso 1 1 calc R U . . .
H1B H 0.490864 0.894556 0.414564 0.050 Uiso 1 1 calc R U . . .
H1C H 0.628269 0.862134 0.378447 0.050 Uiso 1 1 calc R U . . .
O2 O 0.66638(15) 0.64023(13) 0.42807(9) 0.0265(3) Uani 1 1 d . . . . .
N2 N 0.41648(19) 0.64084(15) 0.47655(11) 0.0246(4) Uani 1 1 d . . . . .
C2 C 0.7636(2) 0.88261(17) 0.67108(13) 0.0237(4) Uani 1 1 d . . . . .
C3 C 0.8959(2) 0.94861(18) 0.73453(13) 0.0255(4) Uani 1 1 d . . . . .
C4 C 0.8893(2) 1.04984(18) 0.80372(13) 0.0277(4) Uani 1 1 d . . . . .
H4 H 0.977753 1.094931 0.847299 0.033 Uiso 1 1 calc R U . . .
C5 C 0.7605(2) 1.08915(18) 0.81297(13) 0.0278(4) Uani 1 1 d . . . . .
C6 C 0.6318(2) 1.02173(18) 0.74931(13) 0.0261(4) Uani 1 1 d . . . . .
H6 H 0.541871 1.044594 0.753128 0.031 Uiso 1 1 calc R U . . .
C7 C 0.6353(2) 0.92063(18) 0.68000(13) 0.0248(4) Uani 1 1 d . . . . .
C8 C 1.0407(2) 0.91320(19) 0.72471(14) 0.0281(4) Uani 1 1 d . . . . .
C9 C 1.0629(3) 0.9246(2) 0.62973(15) 0.0352(5) Uani 1 1 d . . . . .
H9A H 0.983542 0.869195 0.579145 0.053 Uiso 1 1 calc R U . . .
H9B H 1.155866 0.903391 0.623282 0.053 Uiso 1 1 calc R U . . .
H9C H 1.063436 1.008504 0.626538 0.053 Uiso 1 1 calc R U . . .
C10 C 1.1710(3) 0.9947(2) 0.80158(16) 0.0380(5) Uani 1 1 d . . . . .
H10A H 1.178482 1.078915 0.797917 0.057 Uiso 1 1 calc R U . . .
H10B H 1.260098 0.966908 0.793413 0.057 Uiso 1 1 calc R U . . .
H10C H 1.157989 0.990501 0.862665 0.057 Uiso 1 1 calc R U . . .
C11 C 1.0385(2) 0.7816(2) 0.72920(16) 0.0329(5) Uani 1 1 d . . . . .
H11A H 1.027920 0.774936 0.790268 0.049 Uiso 1 1 calc R U . . .
H11B H 1.129575 0.758734 0.720187 0.049 Uiso 1 1 calc R U . . .
H11C H 0.956462 0.727153 0.680000 0.049 Uiso 1 1 calc R U . . .
C12 C 0.7630(3) 1.2017(2) 0.89100(16) 0.0352(5) Uani 1 1 d . . . . .
C13 C 0.7936(3) 1.1695(2) 0.98468(15) 0.0444(6) Uani 1 1 d . . . . .
H13A H 0.713976 1.105634 0.983540 0.067 Uiso 1 1 calc R U . . .
H13B H 0.801381 1.241987 1.035457 0.067 Uiso 1 1 calc R U . . .
H13C H 0.885028 1.140206 0.994718 0.067 Uiso 1 1 calc R U . . .
C14 C 0.8820(3) 1.3072(2) 0.8959(2) 0.0554(8) Uani 1 1 d . . . . .
H14A H 0.881921 1.378318 0.945767 0.083 Uiso 1 1 calc R U . . .
H14B H 0.863907 1.327487 0.836158 0.083 Uiso 1 1 calc R U . . .
H14C H 0.976726 1.283649 0.909084 0.083 Uiso 1 1 calc R U . . .
C15 C 0.6179(3) 1.2434(2) 0.87604(19) 0.0500(7) Uani 1 1 d . . . . .
H15A H 0.540978 1.178265 0.876406 0.075 Uiso 1 1 calc R U . . .
H15B H 0.595159 1.262316 0.815839 0.075 Uiso 1 1 calc R U . . .
H15C H 0.624509 1.316172 0.926271 0.075 Uiso 1 1 calc R U . . .
C16 C 0.4168(2) 0.75537(19) 0.62994(13) 0.0268(4) Uani 1 1 d . . . . .
H16A H 0.356518 0.792019 0.669233 0.032 Uiso 1 1 calc R U . . .
H16B H 0.478001 0.710022 0.664571 0.032 Uiso 1 1 calc R U . . .
C17 C 0.3206(2) 0.6707(2) 0.53796(14) 0.0286(4) Uani 1 1 d . . . . .
H17A H 0.271141 0.595695 0.548188 0.034 Uiso 1 1 calc R U . . .
H17B H 0.245745 0.711280 0.509511 0.034 Uiso 1 1 calc R U . . .
C18 C 0.3676(2) 0.54650(19) 0.40432(13) 0.0267(4) Uani 1 1 d . . . . .
H18 H 0.274444 0.499206 0.396605 0.032 Uiso 1 1 calc R U . . .
C19 C 0.4441(2) 0.50821(18) 0.33510(13) 0.0242(4) Uani 1 1 d . . . . .
C20 C 0.3660(2) 0.41774(19) 0.25231(14) 0.0271(4) Uani 1 1 d . . . . .
H20 H 0.266608 0.384535 0.244548 0.033 Uiso 1 1 calc R U . . .
C21 C 0.4313(2) 0.37682(18) 0.18270(13) 0.0257(4) Uani 1 1 d . . . . .
C22 C 0.5791(2) 0.42892(18) 0.19859(13) 0.0254(4) Uani 1 1 d . . . . .
H22 H 0.624952 0.402057 0.150636 0.031 Uiso 1 1 calc R U . . .
C23 C 0.6629(2) 0.51614(17) 0.27855(13) 0.0236(4) Uani 1 1 d . . . . .
C24 C 0.5927(2) 0.55834(17) 0.34961(13) 0.0227(4) Uani 1 1 d . . . . .
C25 C 0.3521(2) 0.2811(2) 0.09024(14) 0.0314(5) Uani 1 1 d . . . . .
C26 C 0.1990(3) 0.2243(2) 0.09031(16) 0.0441(6) Uani 1 1 d . . . . .
H26A H 0.204658 0.185342 0.141132 0.066 Uiso 1 1 calc R U . . .
H26B H 0.152213 0.163345 0.030516 0.066 Uiso 1 1 calc R U . . .
H26C H 0.141819 0.287943 0.099317 0.066 Uiso 1 1 calc R U . . .
C27 C 0.4367(3) 0.1782(2) 0.07413(15) 0.0389(5) Uani 1 1 d . . . . .
H27A H 0.536694 0.212506 0.075882 0.058 Uiso 1 1 calc R U . . .
H27B H 0.389516 0.120102 0.013076 0.058 Uiso 1 1 calc R U . . .
H27C H 0.438009 0.136452 0.123150 0.058 Uiso 1 1 calc R U . . .
C28 C 0.3409(3) 0.3423(2) 0.01052(14) 0.0417(6) Uani 1 1 d . . . . .
H28A H 0.283038 0.405258 0.019908 0.063 Uiso 1 1 calc R U . . .
H28B H 0.294063 0.281134 -0.049185 0.063 Uiso 1 1 calc R U . . .
H28C H 0.438600 0.379463 0.009970 0.063 Uiso 1 1 calc R U . . .
C29 C 0.8224(2) 0.57021(18) 0.28883(14) 0.0278(4) Uani 1 1 d . . . . .
C30 C 0.9231(2) 0.5559(2) 0.37747(15) 0.0340(5) Uani 1 1 d . . . . .
H30A H 1.023816 0.592098 0.382404 0.051 Uiso 1 1 calc R U . . .
H30B H 0.915083 0.469234 0.373998 0.051 Uiso 1 1 calc R U . . .
H30C H 0.894422 0.597221 0.432420 0.051 Uiso 1 1 calc R U . . .
C31 C 0.8378(3) 0.7057(2) 0.29259(18) 0.0402(5) Uani 1 1 d . . . . .
H31A H 0.814731 0.749750 0.348948 0.060 Uiso 1 1 calc R U . . .
H31B H 0.770671 0.714706 0.237312 0.060 Uiso 1 1 calc R U . . .
H31C H 0.937819 0.739130 0.293900 0.060 Uiso 1 1 calc R U . . .
C32 C 0.8758(2) 0.5073(2) 0.20591(15) 0.0339(5) Uani 1 1 d . . . . .
H32A H 0.979259 0.541038 0.216523 0.051 Uiso 1 1 calc R U . . .
H32B H 0.820278 0.521043 0.148560 0.051 Uiso 1 1 calc R U . . .
H32C H 0.861961 0.419707 0.199723 0.051 Uiso 1 1 calc R U . . .

loop_
_atom_site_aniso_label
_atom_site_aniso_U_11
_atom_site_aniso_U_22
_atom_site_aniso_U_33
_atom_site_aniso_U_23
_atom_site_aniso_U_13
_atom_site_aniso_U_12
Al1 0.0211(3) 0.0204(3) 0.0227(3) 0.0020(2) 0.0044(2) 0.0055(2)
O1 0.0266(8) 0.0235(7) 0.0241(6) -0.0009(5) 0.0034(5) 0.0070(6)
N1 0.0238(9) 0.0242(8) 0.0268(8) 0.0049(7) 0.0060(6) 0.0080(7)
C1 0.0370(13) 0.0331(11) 0.0392(11) 0.0178(9) 0.0151(9) 0.0155(10)
O2 0.0203(8) 0.0239(7) 0.0278(7) -0.0046(5) 0.0041(5) 0.0035(6)
N2 0.0203(9) 0.0254(8) 0.0265(8) 0.0034(7) 0.0064(6) 0.0054(7)
C2 0.0271(11) 0.0189(9) 0.0238(9) 0.0033(7) 0.0065(8) 0.0049(8)
C3 0.0240(11) 0.0229(9) 0.0272(9) 0.0046(8) 0.0054(8) 0.0031(8)
C4 0.0260(11) 0.0242(10) 0.0267(9) 0.0003(8) 0.0033(8) 0.0020(8)
C5 0.0312(12) 0.0246(10) 0.0263(9) 0.0032(8) 0.0090(8) 0.0058(9)
C6 0.0235(11) 0.0262(10) 0.0294(9) 0.0054(8) 0.0090(8) 0.0081(8)
C7 0.0243(11) 0.0223(9) 0.0263(9) 0.0065(8) 0.0041(7) 0.0040(8)
C8 0.0244(11) 0.0234(10) 0.0319(10) 0.0013(8) 0.0063(8) 0.0024(8)
C9 0.0301(13) 0.0357(11) 0.0413(11) 0.0084(9) 0.0156(9) 0.0050(10)
C10 0.0257(13) 0.0357(12) 0.0453(12) 0.0025(10) 0.0043(9) 0.0057(10)
C11 0.0248(12) 0.0300(11) 0.0441(12) 0.0085(9) 0.0095(9) 0.0087(9)
C12 0.0350(14) 0.0265(11) 0.0384(11) -0.0043(9) 0.0143(9) 0.0023(9)
C13 0.0454(16) 0.0465(14) 0.0312(11) -0.0071(10) 0.0133(10) 0.0015(12)
C14 0.062(2) 0.0256(12) 0.0738(18) -0.0076(12) 0.0379(15) -0.0032(12)
C15 0.0512(18) 0.0378(13) 0.0535(14) -0.0079(11) 0.0164(12) 0.0156(12)
C16 0.0232(11) 0.0295(10) 0.0272(9) 0.0035(8) 0.0096(8) 0.0065(8)
C17 0.0202(11) 0.0327(11) 0.0304(10) 0.0034(8) 0.0072(8) 0.0056(9)
C18 0.0181(10) 0.0292(10) 0.0297(10) 0.0058(8) 0.0028(7) 0.0040(8)
C19 0.0207(11) 0.0232(9) 0.0253(9) 0.0030(8) 0.0031(7) 0.0040(8)
C20 0.0198(11) 0.0285(10) 0.0300(10) 0.0058(8) 0.0044(8) 0.0021(8)
C21 0.0231(11) 0.0252(9) 0.0242(9) 0.0028(8) 0.0038(8) 0.0010(8)
C22 0.0264(11) 0.0234(9) 0.0252(9) 0.0037(7) 0.0079(8) 0.0042(8)
C23 0.0225(11) 0.0207(9) 0.0272(9) 0.0053(7) 0.0066(8) 0.0056(8)
C24 0.0195(11) 0.0187(9) 0.0251(9) 0.0012(7) 0.0018(7) 0.0028(8)
C25 0.0264(12) 0.0330(11) 0.0268(10) 0.0011(9) 0.0036(8) -0.0029(9)
C26 0.0313(14) 0.0495(14) 0.0323(11) -0.0080(10) 0.0027(9) -0.0118(11)
C27 0.0395(14) 0.0327(11) 0.0337(11) -0.0043(9) 0.0071(9) -0.0007(10)
C28 0.0448(15) 0.0449(13) 0.0261(10) 0.0031(10) 0.0022(9) 0.0015(11)
C29 0.0237(11) 0.0220(10) 0.0341(10) 0.0010(8) 0.0105(8) 0.0002(8)
C30 0.0192(11) 0.0376(11) 0.0379(11) -0.0007(9) 0.0070(8) 0.0021(9)
C31 0.0389(14) 0.0245(11) 0.0574(14) 0.0074(10) 0.0212(11) 0.0007(10)
C32 0.0267(12) 0.0325(11) 0.0404(11) 0.0039(9) 0.0149(9) 0.0003(9)

loop_
_atom_type_symbol
_atom_type_description
_atom_type_scat_dispersion_real
_atom_type_scat_dispersion_imag
_atom_type_scat_source
C C 0.0181 0.0091 'International Tables Vol C Tables 4.2.6.8 and 6.1.1.4'
H H 0.0000 0.0000 'International Tables Vol C Tables 4.2.6.8 and 6.1.1.4'
N N 0.0311 0.0180 'International Tables Vol C Tables 4.2.6.8 and 6.1.1.4'
O O 0.0492 0.0322 'International Tables Vol C Tables 4.2.6.8 and 6.1.1.4'
Al Al 0.2130 0.2455 'International Tables Vol C Tables 4.2.6.8 and 6.1.1.4'

loop_
_geom_angle_atom_site_label_1
_geom_angle_atom_site_label_2
_geom_angle_atom_site_label_3
_geom_angle
_geom_angle_site_symmetry_1
_geom_angle_site_symmetry_3
_geom_angle_publ_flag
O1 Al1 O2 93.53(6) . . ?
O1 Al1 C1 116.91(9) . . ?
O2 Al1 C1 104.77(8) . . ?
O1 Al1 N2 124.13(7) . . ?
O2 Al1 N2 89.23(7) . . ?
C1 Al1 N2 116.09(9) . . ?
O1 Al1 N1 81.42(6) . . ?
O2 Al1 N1 161.30(7) . . ?
C1 Al1 N1 93.51(8) . . ?
N2 Al1 N1 79.01(7) . . ?
C2 O1 Al1 115.60(12) . . ?
C7 N1 C16 115.54(15) . . ?
C7 N1 Al1 103.34(12) . . ?
C16 N1 Al1 106.40(11) . . ?
C7 N1 H1 110.4 . . ?
C16 N1 H1 110.4 . . ?
Al1 N1 H1 110.4 . . ?
Al1 C1 H1A 109.5 . . ?
Al1 C1 H1B 109.5 . . ?
H1A C1 H1B 109.5 . . ?
Al1 C1 H1C 109.5 . . ?
H1A C1 H1C 109.5 . . ?
H1B C1 H1C 109.5 . . ?
C24 O2 Al1 127.97(13) . . ?
C18 N2 C17 117.81(18) . . ?
C18 N2 Al1 123.73(14) . . ?
C17 N2 Al1 118.00(13) . . ?
O1 C2 C7 117.28(18) . . ?
O1 C2 C3 123.60(18) . . ?
C7 C2 C3 119.10(18) . . ?
C4 C3 C2 116.97(19) . . ?
C4 C3 C8 122.15(19) . . ?
C2 C3 C8 120.82(17) . . ?
C3 C4 C5 124.3(2) . . ?
C3 C4 H4 117.8 . . ?
C5 C4 H4 117.8 . . ?
C6 C5 C4 117.21(18) . . ?
C6 C5 C12 121.86(19) . . ?
C4 C5 C12 120.93(19) . . ?
C5 C6 C7 119.66(19) . . ?
C5 C6 H6 120.2 . . ?
C7 C6 H6 120.2 . . ?
C6 C7 C2 122.74(19) . . ?
C6 C7 N1 123.49(19) . . ?
C2 C7 N1 113.59(17) . . ?
C10 C8 C11 107.75(18) . . ?
C10 C8 C3 112.60(17) . . ?
C11 C8 C3 110.07(17) . . ?
C10 C8 C9 108.06(19) . . ?
C11 C8 C9 109.39(17) . . ?
C3 C8 C9 108.91(17) . . ?
C8 C9 H9A 109.5 . . ?
C8 C9 H9B 109.5 . . ?
H9A C9 H9B 109.5 . . ?
C8 C9 H9C 109.5 . . ?
H9A C9 H9C 109.5 . . ?
H9B C9 H9C 109.5 . . ?
C8 C10 H10A 109.5 . . ?
C8 C10 H10B 109.5 . . ?
H10A C10 H10B 109.5 . . ?
C8 C10 H10C 109.5 . . ?
H10A C10 H10C 109.5 . . ?
H10B C10 H10C 109.5 . . ?
C8 C11 H11A 109.5 . . ?
C8 C11 H11B 109.5 . . ?
H11A C11 H11B 109.5 . . ?
C8 C11 H11C 109.5 . . ?
H11A C11 H11C 109.5 . . ?
H11B C11 H11C 109.5 . . ?
C14 C12 C15 108.4(2) . . ?
C14 C12 C5 110.49(19) . . ?
C15 C12 C5 111.90(19) . . ?
C14 C12 C13 109.1(2) . . ?
C15 C12 C13 108.2(2) . . ?
C5 C12 C13 108.75(19) . . ?
C12 C13 H13A 109.5 . . ?
C12 C13 H13B 109.5 . . ?
H13A C13 H13B 109.5 . . ?
C12 C13 H13C 109.5 . . ?
H13A C13 H13C 109.5 . . ?
H13B C13 H13C 109.5 . . ?
C12 C14 H14A 109.5 . . ?
C12 C14 H14B 109.5 . . ?
H14A C14 H14B 109.5 . . ?
C12 C14 H14C 109.5 . . ?
H14A C14 H14C 109.5 . . ?
H14B C14 H14C 109.5 . . ?
C12 C15 H15A 109.5 . . ?
C12 C15 H15B 109.5 . . ?
H15A C15 H15B 109.5 . . ?
C12 C15 H15C 109.5 . . ?
H15A C15 H15C 109.5 . . ?
H15B C15 H15C 109.5 . . ?
N1 C16 C17 106.64(16) . . ?
N1 C16 H16A 110.4 . . ?
C17 C16 H16A 110.4 . . ?
N1 C16 H16B 110.4 . . ?
C17 C16 H16B 110.4 . . ?
H16A C16 H16B 108.6 . . ?
N2 C17 C16 106.80(16) . . ?
N2 C17 H17A 110.4 . . ?
C16 C17 H17A 110.4 . . ?
N2 C17 H17B 110.4 . . ?
C16 C17 H17B 110.4 . . ?
H17A C17 H17B 108.6 . . ?
N2 C18 C19 124.9(2) . . ?
N2 C18 H18 117.5 . . ?
C19 C18 H18 117.5 . . ?
C20 C19 C24 120.92(18) . . ?
C20 C19 C18 117.76(19) . . ?
C24 C19 C18 121.31(18) . . ?
C21 C20 C19 121.2(2) . . ?
C21 C20 H20 119.4 . . ?
C19 C20 H20 119.4 . . ?
C20 C21 C22 116.74(18) . . ?
C20 C21 C25 123.9(2) . . ?
C22 C21 C25 119.35(17) . . ?
C23 C22 C21 125.17(18) . . ?
C23 C22 H22 117.4 . . ?
C21 C22 H22 117.4 . . ?
C22 C23 C24 117.23(19) . . ?
C22 C23 C29 121.60(17) . . ?
C24 C23 C29 121.10(17) . . ?
O2 C24 C19 120.78(17) . . ?
O2 C24 C23 120.47(19) . . ?
C19 C24 C23 118.73(18) . . ?
C26 C25 C21 111.79(17) . . ?
C26 C25 C27 107.7(2) . . ?
C21 C25 C27 109.70(18) . . ?
C26 C25 C28 108.7(2) . . ?
C21 C25 C28 108.85(18) . . ?
C27 C25 C28 110.07(19) . . ?
C25 C26 H26A 109.5 . . ?
C25 C26 H26B 109.5 . . ?
H26A C26 H26B 109.5 . . ?
C25 C26 H26C 109.5 . . ?
H26A C26 H26C 109.5 . . ?
H26B C26 H26C 109.5 . . ?
C25 C27 H27A 109.5 . . ?
C25 C27 H27B 109.5 . . ?
H27A C27 H27B 109.5 . . ?
C25 C27 H27C 109.5 . . ?
H27A C27 H27C 109.5 . . ?
H27B C27 H27C 109.5 . . ?
C25 C28 H28A 109.5 . . ?
C25 C28 H28B 109.5 . . ?
H28A C28 H28B 109.5 . . ?
C25 C28 H28C 109.5 . . ?
H28A C28 H28C 109.5 . . ?
H28B C28 H28C 109.5 . . ?
C23 C29 C32 111.79(17) . . ?
C23 C29 C31 109.11(18) . . ?
C32 C29 C31 107.79(18) . . ?
C23 C29 C30 111.46(17) . . ?
C32 C29 C30 106.90(17) . . ?
C31 C29 C30 109.70(19) . . ?
C29 C30 H30A 109.5 . . ?
C29 C30 H30B 109.5 . . ?
H30A C30 H30B 109.5 . . ?
C29 C30 H30C 109.5 . . ?
H30A C30 H30C 109.5 . . ?
H30B C30 H30C 109.5 . . ?
C29 C31 H31A 109.5 . . ?
C29 C31 H31B 109.5 . . ?
H31A C31 H31B 109.5 . . ?
C29 C31 H31C 109.5 . . ?
H31A C31 H31C 109.5 . . ?
H31B C31 H31C 109.5 . . ?
C29 C32 H32A 109.5 . . ?
C29 C32 H32B 109.5 . . ?
H32A C32 H32B 109.5 . . ?
C29 C32 H32C 109.5 . . ?
H32A C32 H32C 109.5 . . ?
H32B C32 H32C 109.5 . . ?

loop_
_geom_bond_atom_site_label_1
_geom_bond_atom_site_label_2
_geom_bond_distance
_geom_bond_site_symmetry_2
_geom_bond_publ_flag
Al1 O1 1.7948(14) . ?
Al1 O2 1.8159(14) . ?
Al1 C1 1.971(2) . ?
Al1 N2 1.9827(19) . ?
Al1 N1 2.1603(17) . ?
O1 C2 1.352(2) . ?
N1 C7 1.446(3) . ?
N1 C16 1.480(3) . ?
N1 H1 1.0000 . ?
C1 H1A 0.9800 . ?
C1 H1B 0.9800 . ?
C1 H1C 0.9800 . ?
O2 C24 1.318(2) . ?
N2 C18 1.299(3) . ?
N2 C17 1.474(2) . ?
C2 C7 1.392(3) . ?
C2 C3 1.406(3) . ?
C3 C4 1.399(3) . ?
C3 C8 1.536(3) . ?
C4 C5 1.404(3) . ?
C4 H4 0.9500 . ?
C5 C6 1.388(3) . ?
C5 C12 1.537(3) . ?
C6 C7 1.390(3) . ?
C6 H6 0.9500 . ?
C8 C10 1.529(3) . ?
C8 C11 1.533(3) . ?
C8 C9 1.545(3) . ?
C9 H9A 0.9800 . ?
C9 H9B 0.9800 . ?
C9 H9C 0.9800 . ?
C10 H10A 0.9800 . ?
C10 H10B 0.9800 . ?
C10 H10C 0.9800 . ?
C11 H11A 0.9800 . ?
C11 H11B 0.9800 . ?
C11 H11C 0.9800 . ?
C12 C14 1.526(3) . ?
C12 C15 1.528(3) . ?
C12 C13 1.539(3) . ?
C13 H13A 0.9800 . ?
C13 H13B 0.9800 . ?
C13 H13C 0.9800 . ?
C14 H14A 0.9800 . ?
C14 H14B 0.9800 . ?
C14 H14C 0.9800 . ?
C15 H15A 0.9800 . ?
C15 H15B 0.9800 . ?
C15 H15C 0.9800 . ?
C16 C17 1.521(3) . ?
C16 H16A 0.9900 . ?
C16 H16B 0.9900 . ?
C17 H17A 0.9900 . ?
C17 H17B 0.9900 . ?
C18 C19 1.440(3) . ?
C18 H18 0.9500 . ?
C19 C20 1.412(3) . ?
C19 C24 1.414(3) . ?
C20 C21 1.376(3) . ?
C20 H20 0.9500 . ?
C21 C22 1.409(3) . ?
C21 C25 1.534(3) . ?
C22 C23 1.384(3) . ?
C22 H22 0.9500 . ?
C23 C24 1.429(3) . ?
C23 C29 1.533(3) . ?
C25 C26 1.528(3) . ?
C25 C27 1.535(3) . ?
C25 C28 1.536(3) . ?
C26 H26A 0.9800 . ?
C26 H26B 0.9800 . ?
C26 H26C 0.9800 . ?
C27 H27A 0.9800 . ?
C27 H27B 0.9800 . ?
C27 H27C 0.9800 . ?
C28 H28A 0.9800 . ?
C28 H28B 0.9800 . ?
C28 H28C 0.9800 . ?
C29 C32 1.536(3) . ?
C29 C31 1.536(3) . ?
C29 C30 1.540(3) . ?
C30 H30A 0.9800 . ?
C30 H30B 0.9800 . ?
C30 H30C 0.9800 . ?
C31 H31A 0.9800 . ?
C31 H31B 0.9800 . ?
C31 H31C 0.9800 . ?
C32 H32A 0.9800 . ?
C32 H32B 0.9800 . ?
C32 H32C 0.9800 . ?
